data_1570948
loop_
_publ_author_name
'Kar, Ketaki'
'Kar, Sourav'
'Ghosh, Sundargopal'

_publ_section_title
;
 Rule breaker boron clusters: a new class of hypoelectronic osmaborane
 clusters [(Cp*Os)<sub>2</sub>B<sub><i>n</i></sub>H<sub><i>n</i></sub>]
 (<i>n</i> = 6-10).
;
_journal_issue 11
_journal_name_full 'Chemical science'
_journal_page_first 4179
_journal_page_last 4186
_journal_paper_doi 10.1039/d3sc06464f
_journal_volume 15
_journal_year 2024
_chemical_formula_sum 'C20 H40 B10 Os2'
_chemical_formula_weight 769.02
_space_group_crystal_system monoclinic
_space_group_IT_number 14
_space_group_name_Hall '-P 2yn'
_space_group_name_H-M_alt 'P 1 21/n 1'
_atom_sites_solution_hydrogens geom
_audit_creation_method SHELXL-2019/3
_audit_update_record
;
2023-08-28 deposited with the CCDC.	2024-02-07 downloaded from the CCDC.
;
_cell_angle_alpha 90
_cell_angle_beta 100.42(3)
_cell_angle_gamma 90
_cell_formula_units_Z 4
_cell_length_a 8.891(8)
_cell_length_b 15.195(11)
_cell_length_c 19.952(18)
_cell_measurement_reflns_used 5959
_cell_measurement_temperature 298(2)
_cell_measurement_theta_max 25.87
_cell_measurement_theta_min 2.68
_cell_volume 2651(4)
_computing_cell_refinement 'APEX4/SAINT V8.40B (Bruker, 2021)'
_computing_data_collection 'APEX4 (Bruker, v2021.4-0)'
_computing_data_reduction 'SAINT/XPREP (Bruker, 2021)'
_computing_publication_material 'SHELXL-2019/3 (Sheldrick, 2019)'
_computing_structure_refinement 'SHELXL-2019/3 (Sheldrick, 2019)'
_computing_structure_solution 'SHELXT-2018/2 (Sheldrick, 2018)'
_diffrn_ambient_temperature 298(2)
_diffrn_measured_fraction_theta_full 0.997
_diffrn_measured_fraction_theta_max 0.997
_diffrn_measurement_device_type 'Bruker D8 VENTURE diffractometer with PHOTON II detector'
_diffrn_measurement_method '\w and \f scan'
_diffrn_radiation_monochromator graphite
_diffrn_radiation_source 'fine-focus sealed tube'
_diffrn_radiation_type MoK\a
_diffrn_radiation_wavelength 0.71073
_diffrn_reflns_av_R_equivalents 0.0870
_diffrn_reflns_av_unetI/netI 0.0540
_diffrn_reflns_Laue_measured_fraction_full 0.997
_diffrn_reflns_Laue_measured_fraction_max 0.997
_diffrn_reflns_limit_h_max 10
_diffrn_reflns_limit_h_min -10
_diffrn_reflns_limit_k_max 18
_diffrn_reflns_limit_k_min -18
_diffrn_reflns_limit_l_max 23
_diffrn_reflns_limit_l_min -23
_diffrn_reflns_number 27138
_diffrn_reflns_point_group_measured_fraction_full 0.997
_diffrn_reflns_point_group_measured_fraction_max 0.997
_diffrn_reflns_theta_full 24.998
_diffrn_reflns_theta_max 24.998
_diffrn_reflns_theta_min 3.029
_exptl_absorpt_coefficient_mu 9.584
_exptl_absorpt_correction_T_max 0.4908
_exptl_absorpt_correction_T_min 0.1803
_exptl_absorpt_correction_type multi-scan
_exptl_absorpt_process_details 'SADABS (Bruker, 2016)'
_exptl_crystal_colour green
_exptl_crystal_density_diffrn 1.927
_exptl_crystal_description plate
_exptl_crystal_F_000 1448
_exptl_crystal_size_max 0.218
_exptl_crystal_size_mid 0.208
_exptl_crystal_size_min 0.045
_refine_diff_density_max 2.549
_refine_diff_density_min -2.438
_refine_diff_density_rms 0.308
_refine_ls_extinction_method none
_refine_ls_goodness_of_fit_ref 1.122
_refine_ls_hydrogen_treatment constr
_refine_ls_matrix_type full
_refine_ls_number_parameters 250
_refine_ls_number_reflns 4642
_refine_ls_number_restraints 490
_refine_ls_restrained_S_all 1.080
_refine_ls_R_factor_all 0.1191
_refine_ls_R_factor_gt 0.0910
_refine_ls_shift/su_max 0.000
_refine_ls_shift/su_mean 0.000
_refine_ls_structure_factor_coef Fsqd
_refine_ls_weighting_details 'w=1/[\s^2^(Fo^2^)+(0.1031P)^2^+106.9897P] where P=(Fo^2^+2Fc^2^)/3'
_refine_ls_weighting_scheme calc
_refine_ls_wR_factor_gt 0.2329
_refine_ls_wR_factor_ref 0.2685
_reflns_Friedel_coverage 0.000
_reflns_number_gt 3529
_reflns_number_total 4642
_reflns_threshold_expression 'I > 2\s(I)'
_cod_data_source_file d3sc06464f2.cif
_cod_data_source_block OS2
_cod_depositor_comments 'Adding full bibliography for 1570947--1570951.cif.'
_cod_original_sg_symbol_H-M 'P 21/n'
_cod_database_code 1570948
_shelx_shelxl_version_number 2019/3
_shelx_space_group_comment
;
The symmetry employed for this shelxl refinement is uniquely defined
by the following loop, which should always be used as a source of
symmetry information in preference to the above space-group names.
They are only intended as comments.
;
_shelx_estimated_absorpt_t_min 0.229
_shelx_estimated_absorpt_t_max 0.672

loop_
_space_group_symop_operation_xyz
'x, y, z'
'-x+1/2, y+1/2, -z+1/2'
'-x, -y, -z'
'x-1/2, -y-1/2, z-1/2'

loop_
_atom_site_label
_atom_site_type_symbol
_atom_site_fract_x
_atom_site_fract_y
_atom_site_fract_z
_atom_site_U_iso_or_equiv
_atom_site_adp_type
_atom_site_occupancy
_atom_site_site_symmetry_order
_atom_site_calc_flag
_atom_site_refinement_flags_posn
_atom_site_refinement_flags_adp
_atom_site_refinement_flags_occupancy
_atom_site_disorder_assembly
_atom_site_disorder_group
C1 C 0.8694(13) 0.8062(9) 0.4627(6) 0.083(5) Uani 1 1 d G U . . .
C2 C 0.8829(13) 0.7194(8) 0.4894(6) 0.076(5) Uani 1 1 d G U . . .
C3 C 0.7640(14) 0.7062(8) 0.5272(6) 0.075(5) Uani 1 1 d G U . . .
C4 C 0.6771(13) 0.7850(9) 0.5240(6) 0.081(5) Uani 1 1 d G U . . .
C5 C 0.7422(14) 0.8468(8) 0.4841(6) 0.077(5) Uani 1 1 d G U . . .
C6 C 0.972(2) 0.8481(12) 0.4193(10) 0.117(10) Uani 1 1 d G U . . .
H6A H 1.008222 0.803855 0.391666 0.175 Uiso 1 1 calc R U . . .
H6B H 1.057977 0.875112 0.448147 0.175 Uiso 1 1 calc R U . . .
H6C H 0.916089 0.891984 0.390434 0.175 Uiso 1 1 calc R U . . .
C7 C 1.0026(18) 0.6527(11) 0.4792(11) 0.122(10) Uani 1 1 d G U . . .
H7A H 1.098360 0.667646 0.507549 0.182 Uiso 1 1 calc R U . . .
H7B H 1.014310 0.652711 0.432309 0.182 Uiso 1 1 calc R U . . .
H7C H 0.971398 0.595231 0.491330 0.182 Uiso 1 1 calc R U . . .
C8 C 0.735(2) 0.6231(10) 0.5644(10) 0.111(9) Uani 1 1 d G U . . .
H8A H 0.771636 0.630655 0.612332 0.167 Uiso 1 1 calc R U . . .
H8B H 0.788097 0.574912 0.547935 0.167 Uiso 1 1 calc R U . . .
H8C H 0.627459 0.610998 0.556475 0.167 Uiso 1 1 calc R U . . .
C9 C 0.5395(18) 0.8003(12) 0.5571(10) 0.128(11) Uani 1 1 d G U . . .
H9A H 0.518265 0.747979 0.580639 0.191 Uiso 1 1 calc R U . . .
H9B H 0.452694 0.814661 0.522734 0.191 Uiso 1 1 calc R U . . .
H9C H 0.560149 0.848089 0.588908 0.191 Uiso 1 1 calc R U . . .
C10 C 0.686(2) 0.9394(9) 0.4674(11) 0.127(11) Uani 1 1 d G U . . .
H10A H 0.768972 0.980000 0.480195 0.191 Uiso 1 1 calc R U . . .
H10B H 0.605691 0.952873 0.492048 0.191 Uiso 1 1 calc R U . . .
H10C H 0.647842 0.944092 0.419368 0.191 Uiso 1 1 calc R U . . .
C11 C 0.7634(14) 0.5139(10) 0.2821(7) 0.084(5) Uani 1 1 d G U . . .
C12 C 0.7617(15) 0.5788(10) 0.2307(8) 0.084(5) Uani 1 1 d G U . . .
C13 C 0.6126(16) 0.5808(10) 0.1906(7) 0.087(5) Uani 1 1 d G U . . .
C14 C 0.5221(14) 0.5172(10) 0.2171(8) 0.088(5) Uani 1 1 d G U . . .
C15 C 0.6154(16) 0.4758(10) 0.2736(8) 0.089(5) Uani 1 1 d G U . . .
C16 C 0.8989(19) 0.4896(16) 0.3361(10) 0.157(13) Uani 1 1 d G U . . .
H16A H 0.871178 0.494463 0.380272 0.235 Uiso 1 1 calc R U . . .
H16B H 0.982301 0.528798 0.333390 0.235 Uiso 1 1 calc R U . . .
H16C H 0.929248 0.430248 0.328968 0.235 Uiso 1 1 calc R U . . .
C17 C 0.8950(19) 0.6357(15) 0.2206(12) 0.151(13) Uani 1 1 d G U . . .
H17A H 0.864473 0.673262 0.181867 0.227 Uiso 1 1 calc R U . . .
H17B H 0.978158 0.598900 0.213025 0.227 Uiso 1 1 calc R U . . .
H17C H 0.927287 0.671015 0.260503 0.227 Uiso 1 1 calc R U . . .
C18 C 0.560(2) 0.6402(15) 0.1303(10) 0.163(14) Uani 1 1 d G U . . .
H18A H 0.542406 0.605884 0.089224 0.244 Uiso 1 1 calc R U . . .
H18B H 0.636436 0.683833 0.127644 0.244 Uiso 1 1 calc DR U . . .
H18C H 0.466141 0.668776 0.135634 0.244 Uiso 1 1 calc R U . . .
C19 C 0.3561(15) 0.4970(16) 0.1899(12) 0.150(12) Uani 1 1 d G U . . .
H19A H 0.324727 0.526284 0.147031 0.225 Uiso 1 1 calc R U . . .
H19B H 0.294720 0.517344 0.221777 0.225 Uiso 1 1 calc R U . . .
H19C H 0.343099 0.434666 0.183731 0.225 Uiso 1 1 calc R U . . .
C20 C 0.566(2) 0.4040(13) 0.3171(11) 0.157(13) Uani 1 1 d G U . . .
H20A H 0.460186 0.390026 0.300761 0.236 Uiso 1 1 calc R U . . .
H20B H 0.627165 0.352480 0.314778 0.236 Uiso 1 1 calc R U . . .
H20C H 0.578358 0.423689 0.363523 0.236 Uiso 1 1 calc R U . . .
B1 B 0.512(4) 0.614(3) 0.3947(19) 0.091(4) Uani 1 1 d . U . . .
H1 H 0.539713 0.554829 0.426175 0.109 Uiso 1 1 calc R U . . .
B2 B 0.397(4) 0.709(3) 0.405(2) 0.095(4) Uani 1 1 d . U . . .
H2 H 0.343862 0.710961 0.450073 0.114 Uiso 1 1 calc R U . . .
B3 B 0.440(4) 0.809(3) 0.369(2) 0.095(4) Uani 1 1 d . U . . .
H3 H 0.418001 0.864973 0.400391 0.113 Uiso 1 1 calc R U . . .
B4 B 0.411(5) 0.813(3) 0.285(2) 0.101(5) Uani 1 1 d . U . . .
H4 H 0.349433 0.868676 0.257629 0.121 Uiso 1 1 calc R U . . .
B5 B 0.387(4) 0.707(3) 0.261(2) 0.097(4) Uani 1 1 d . U . . .
H5 H 0.320651 0.689992 0.210869 0.116 Uiso 1 1 calc R U . . .
B6 B 0.361(5) 0.636(3) 0.332(2) 0.097(4) Uani 1 1 d . U . . .
H6 H 0.277628 0.582142 0.324493 0.116 Uiso 1 1 calc R U . . .
B7 B 0.300(5) 0.743(3) 0.323(2) 0.098(5) Uani 1 1 d . U . . .
H7 H 0.175481 0.753219 0.315980 0.118 Uiso 1 1 calc R U . . .
B8 B 0.593(4) 0.835(3) 0.311(2) 0.094(4) Uani 1 1 d . U . . .
H8 H 0.639117 0.900604 0.302987 0.113 Uiso 1 1 calc R U . . .
B9 B 0.711(5) 0.746(3) 0.315(2) 0.092(4) Uani 1 1 d . U . . .
H9 H 0.835297 0.746900 0.315611 0.111 Uiso 1 1 calc R U . . .
B10 B 0.565(5) 0.758(3) 0.257(2) 0.098(4) Uani 1 1 d . U . . .
H10 H 0.596042 0.766450 0.206771 0.118 Uiso 1 1 calc DR U . . .
Os1 Os 0.64461(11) 0.73210(7) 0.41518(5) 0.0631(4) Uani 1 1 d . U . . .
Os2 Os 0.58643(12) 0.62364(7) 0.29788(5) 0.0664(4) Uani 1 1 d . U . . .

loop_
_atom_site_aniso_label
_atom_site_aniso_U_11
_atom_site_aniso_U_22
_atom_site_aniso_U_33
_atom_site_aniso_U_23
_atom_site_aniso_U_13
_atom_site_aniso_U_12
C1 0.068(10) 0.121(13) 0.060(9) -0.001(10) 0.014(8) -0.014(10)
C2 0.060(10) 0.114(12) 0.055(9) -0.003(9) 0.016(8) -0.004(10)
C3 0.059(9) 0.113(12) 0.060(9) 0.001(9) 0.028(8) -0.009(9)
C4 0.068(10) 0.128(13) 0.054(9) -0.005(9) 0.035(8) 0.004(10)
C5 0.064(10) 0.113(13) 0.059(9) 0.000(9) 0.023(8) -0.009(10)
C6 0.075(17) 0.15(2) 0.14(2) 0.01(2) 0.055(17) -0.014(17)
C7 0.080(18) 0.14(2) 0.15(2) -0.01(2) 0.032(18) 0.012(18)
C8 0.088(18) 0.085(18) 0.18(3) -0.007(18) 0.067(18) -0.002(15)
C9 0.10(2) 0.15(2) 0.14(2) -0.04(2) 0.060(18) -0.006(19)
C10 0.13(2) 0.14(2) 0.12(2) -0.02(2) 0.055(19) 0.01(2)
C11 0.070(10) 0.103(12) 0.081(11) -0.012(10) 0.020(9) 0.010(10)
C12 0.069(10) 0.100(12) 0.088(11) -0.008(10) 0.025(9) 0.000(10)
C13 0.077(10) 0.103(12) 0.083(11) -0.008(10) 0.024(9) 0.000(10)
C14 0.070(10) 0.098(12) 0.098(12) -0.019(10) 0.020(9) -0.003(10)
C15 0.080(11) 0.103(12) 0.090(11) -0.017(10) 0.033(9) 0.003(10)
C16 0.12(2) 0.18(3) 0.17(3) 0.03(3) 0.04(2) 0.05(2)
C17 0.10(2) 0.19(3) 0.19(3) 0.05(2) 0.08(2) 0.00(2)
C18 0.13(2) 0.20(3) 0.16(3) 0.03(3) 0.02(2) 0.05(2)
C19 0.093(17) 0.18(3) 0.17(3) -0.03(2) 0.02(2) 0.00(2)
C20 0.13(2) 0.19(3) 0.18(3) 0.03(2) 0.11(2) 0.00(2)
B1 0.082(7) 0.101(7) 0.087(7) -0.011(7) 0.007(7) 0.009(7)
B2 0.080(8) 0.111(8) 0.093(8) -0.008(8) 0.011(7) 0.006(7)
B3 0.081(7) 0.106(8) 0.093(8) -0.010(7) 0.006(7) 0.011(7)
B4 0.086(8) 0.114(9) 0.100(8) -0.007(8) 0.012(8) 0.010(8)
B5 0.084(7) 0.108(8) 0.094(8) -0.010(7) 0.006(7) 0.013(7)
B6 0.081(8) 0.110(8) 0.097(8) -0.009(8) 0.011(7) 0.008(8)
B7 0.084(8) 0.110(9) 0.097(8) -0.011(8) 0.006(8) 0.011(8)
B8 0.080(8) 0.105(8) 0.096(8) -0.014(8) 0.012(7) 0.013(7)
B9 0.081(7) 0.105(7) 0.089(7) -0.011(7) 0.009(7) 0.010(7)
B10 0.088(8) 0.106(8) 0.097(8) -0.010(8) 0.006(7) 0.010(8)
Os1 0.0532(6) 0.0753(7) 0.0588(6) -0.0058(4) 0.0050(4) 0.0113(4)
Os2 0.0586(6) 0.0736(7) 0.0630(6) -0.0067(5) 0.0007(4) 0.0078(4)

loop_
_atom_type_symbol
_atom_type_description
_atom_type_scat_dispersion_real
_atom_type_scat_dispersion_imag
_atom_type_scat_source
C C 0.0033 0.0016 'International Tables Vol C Tables 4.2.6.8 and 6.1.1.4'
H H 0.0000 0.0000 'International Tables Vol C Tables 4.2.6.8 and 6.1.1.4'
B B 0.0013 0.0007 'International Tables Vol C Tables 4.2.6.8 and 6.1.1.4'
Os Os -1.2165 7.6030 'International Tables Vol C Tables 4.2.6.8 and 6.1.1.4'

loop_
_geom_angle_atom_site_label_1
_geom_angle_atom_site_label_2
_geom_angle_atom_site_label_3
_geom_angle
_geom_angle_site_symmetry_1
_geom_angle_site_symmetry_3
_geom_angle_publ_flag
C2 C1 C5 108.0 . . ?
C2 C1 C6 126.0 . . ?
C5 C1 C6 126.0 . . ?
C2 C1 Os1 73.3(5) . . ?
C5 C1 Os1 70.3(4) . . ?
C6 C1 Os1 122.1(4) . . ?
C3 C2 C1 108.0 . . ?
C3 C2 C7 126.0 . . ?
C1 C2 C7 126.0 . . ?
C3 C2 Os1 71.0(4) . . ?
C1 C2 Os1 71.6(5) . . ?
C7 C2 Os1 123.0(4) . . ?
C2 C3 C4 108.0 . . ?
C2 C3 C8 126.0 . . ?
C4 C3 C8 126.0 . . ?
C2 C3 Os1 73.7(4) . . ?
C4 C3 Os1 70.4(4) . . ?
C8 C3 Os1 121.6(4) . . ?
C3 C4 C5 108.0 . . ?
C3 C4 C9 126.0 . . ?
C5 C4 C9 126.0 . . ?
C3 C4 Os1 73.8(5) . . ?
C5 C4 Os1 72.2(5) . . ?
C9 C4 Os1 119.8(4) . . ?
C4 C5 C1 108.0 . . ?
C4 C5 C10 126.0 . . ?
C1 C5 C10 126.0 . . ?
C4 C5 Os1 71.6(4) . . ?
C1 C5 Os1 74.1(4) . . ?
C10 C5 Os1 120.1(4) . . ?
C1 C6 H6A 109.5 . . ?
C1 C6 H6B 109.5 . . ?
H6A C6 H6B 109.5 . . ?
C1 C6 H6C 109.5 . . ?
H6A C6 H6C 109.5 . . ?
H6B C6 H6C 109.5 . . ?
C2 C7 H7A 109.5 . . ?
C2 C7 H7B 109.5 . . ?
H7A C7 H7B 109.5 . . ?
C2 C7 H7C 109.5 . . ?
H7A C7 H7C 109.5 . . ?
H7B C7 H7C 109.5 . . ?
C3 C8 H8A 109.5 . . ?
C3 C8 H8B 109.5 . . ?
H8A C8 H8B 109.5 . . ?
C3 C8 H8C 109.5 . . ?
H8A C8 H8C 109.5 . . ?
H8B C8 H8C 109.5 . . ?
C4 C9 H9A 109.5 . . ?
C4 C9 H9B 109.5 . . ?
H9A C9 H9B 109.5 . . ?
C4 C9 H9C 109.5 . . ?
H9A C9 H9C 109.5 . . ?
H9B C9 H9C 109.5 . . ?
C5 C10 H10A 109.5 . . ?
C5 C10 H10B 109.5 . . ?
H10A C10 H10B 109.5 . . ?
C5 C10 H10C 109.5 . . ?
H10A C10 H10C 109.5 . . ?
H10B C10 H10C 109.5 . . ?
C15 C11 C12 108.0 . . ?
C15 C11 C16 126.0 . . ?
C12 C11 C16 126.0 . . ?
C15 C11 Os2 71.1(5) . . ?
C12 C11 Os2 71.6(5) . . ?
C16 C11 Os2 122.9(5) . . ?
C13 C12 C11 108.0 . . ?
C13 C12 C17 126.0 . . ?
C11 C12 C17 126.0 . . ?
C13 C12 Os2 70.4(5) . . ?
C11 C12 Os2 73.1(5) . . ?
C17 C12 Os2 122.1(5) . . ?
C12 C13 C14 108.0 . . ?
C12 C13 C18 126.0 . . ?
C14 C13 C18 126.0 . . ?
C12 C13 Os2 73.8(5) . . ?
C14 C13 Os2 71.6(5) . . ?
C18 C13 Os2 120.4(5) . . ?
C13 C14 C15 108.0 . . ?
C13 C14 C19 126.0 . . ?
C15 C14 C19 126.0 . . ?
C13 C14 Os2 72.2(5) . . ?
C15 C14 Os2 73.6(5) . . ?
C19 C14 Os2 120.1(5) . . ?
C11 C15 C14 108.0 . . ?
C11 C15 C20 126.0 . . ?
C14 C15 C20 126.0 . . ?
C11 C15 Os2 73.5(5) . . ?
C14 C15 Os2 70.5(5) . . ?
C20 C15 Os2 121.7(5) . . ?
C11 C16 H16A 109.5 . . ?
C11 C16 H16B 109.5 . . ?
H16A C16 H16B 109.5 . . ?
C11 C16 H16C 109.5 . . ?
H16A C16 H16C 109.5 . . ?
H16B C16 H16C 109.5 . . ?
C12 C17 H17A 109.5 . . ?
C12 C17 H17B 109.5 . . ?
H17A C17 H17B 109.5 . . ?
C12 C17 H17C 109.5 . . ?
H17A C17 H17C 109.5 . . ?
H17B C17 H17C 109.5 . . ?
C13 C18 H18A 109.5 . . ?
C13 C18 H18B 109.5 . . ?
H18A C18 H18B 109.5 . . ?
C13 C18 H18C 109.5 . . ?
H18A C18 H18C 109.5 . . ?
H18B C18 H18C 109.5 . . ?
C14 C19 H19A 109.5 . . ?
C14 C19 H19B 109.5 . . ?
H19A C19 H19B 109.5 . . ?
C14 C19 H19C 109.5 . . ?
H19A C19 H19C 109.5 . . ?
H19B C19 H19C 109.5 . . ?
C15 C20 H20A 109.5 . . ?
C15 C20 H20B 109.5 . . ?
H20A C20 H20B 109.5 . . ?
C15 C20 H20C 109.5 . . ?
H20A C20 H20C 109.5 . . ?
H20B C20 H20C 109.5 . . ?
B6 B1 B2 62(2) . . ?
B6 B1 Os1 108(3) . . ?
B2 B1 Os1 67.3(18) . . ?
B6 B1 Os2 70(2) . . ?
B2 B1 Os2 108(2) . . ?
Os1 B1 Os2 82.5(15) . . ?
B6 B1 H1 130.3 . . ?
B2 B1 H1 131.5 . . ?
Os1 B1 H1 121.3 . . ?
Os2 B1 H1 119.8 . . ?
B3 B2 B7 59(2) . . ?
B3 B2 B6 103(3) . . ?
B7 B2 B6 57(2) . . ?
B3 B2 B1 119(3) . . ?
B7 B2 B1 109(3) . . ?
B6 B2 B1 56(2) . . ?
B3 B2 Os1 67.0(18) . . ?
B7 B2 Os1 111(3) . . ?
B6 B2 Os1 102(2) . . ?
B1 B2 Os1 63.9(18) . . ?
B3 B2 H2 117.8 . . ?
B7 B2 H2 122.1 . . ?
B6 B2 H2 130.0 . . ?
B1 B2 H2 117.2 . . ?
Os1 B2 H2 119.2 . . ?
B4 B3 B7 62(2) . . ?
B4 B3 B2 116(3) . . ?
B7 B3 B2 61(2) . . ?
B4 B3 B8 53(2) . . ?
B7 B3 B8 109(3) . . ?
B2 B3 B8 129(3) . . ?
B4 B3 Os1 114(2) . . ?
B7 B3 Os1 112(3) . . ?
B2 B3 Os1 66.1(18) . . ?
B8 B3 Os1 75.5(17) . . ?
B4 B3 H3 123.1 . . ?
B7 B3 H3 124.1 . . ?
B2 B3 H3 111.2 . . ?
B8 B3 H3 113.2 . . ?
Os1 B3 H3 112.8 . . ?
B8 B4 B3 73(3) . . ?
B8 B4 B5 111(3) . . ?
B3 B4 B5 104(3) . . ?
B8 B4 B7 126(3) . . ?
B3 B4 B7 61(2) . . ?
B5 B4 B7 59(2) . . ?
B8 B4 B10 55(2) . . ?
B3 B4 B10 108(3) . . ?
B5 B4 B10 62(2) . . ?
B7 B4 B10 113(3) . . ?
B8 B4 H4 112.0 . . ?
B3 B4 H4 120.0 . . ?
B5 B4 H4 125.0 . . ?
B7 B4 H4 114.8 . . ?
B10 B4 H4 123.8 . . ?
B7 B5 B4 62(2) . . ?
B7 B5 B10 115(3) . . ?
B4 B5 B10 62(2) . . ?
B7 B5 B6 58(2) . . ?
B4 B5 B6 112(3) . . ?
B10 B5 B6 122(3) . . ?
B7 B5 Os2 113(3) . . ?
B4 B5 Os2 114(2) . . ?
B10 B5 Os2 66.1(18) . . ?
B6 B5 Os2 66.9(18) . . ?
B7 B5 H5 120.7 . . ?
B4 B5 H5 120.4 . . ?
B10 B5 H5 113.6 . . ?
B6 B5 H5 116.3 . . ?
Os2 B5 H5 115.8 . . ?
B1 B6 B7 117(3) . . ?
B1 B6 B2 62(2) . . ?
B7 B6 B2 61(2) . . ?
B1 B6 B5 119(3) . . ?
B7 B6 B5 56(2) . . ?
B2 B6 B5 103(3) . . ?
B1 B6 Os2 64.6(19) . . ?
B7 B6 Os2 110(3) . . ?
B2 B6 Os2 105(2) . . ?
B5 B6 Os2 64.3(18) . . ?
B1 B6 H6 112.4 . . ?
B7 B6 H6 120.1 . . ?
B2 B6 H6 126.2 . . ?
B5 B6 H6 120.5 . . ?
Os2 B6 H6 120.6 . . ?
B5 B7 B6 66(2) . . ?
B5 B7 B3 101(3) . . ?
B6 B7 B3 108(3) . . ?
B5 B7 B4 59(3) . . ?
B6 B7 B4 116(3) . . ?
B3 B7 B4 57(2) . . ?
B5 B7 B2 112(3) . . ?
B6 B7 B2 62(2) . . ?
B3 B7 B2 60(2) . . ?
B4 B7 B2 111(3) . . ?
B5 B7 H7 122.4 . . ?
B6 B7 H7 116.4 . . ?
B3 B7 H7 127.1 . . ?
B4 B7 H7 119.6 . . ?
B2 B7 H7 118.8 . . ?
B10 B8 B4 66(3) . . ?
B10 B8 B9 58(2) . . ?
B4 B8 B9 114(3) . . ?
B10 B8 B3 102(3) . . ?
B4 B8 B3 53(2) . . ?
B9 B8 B3 107(3) . . ?
B10 B8 Os1 95(3) . . ?
B4 B8 Os1 99(3) . . ?
B9 B8 Os1 57.5(18) . . ?
B3 B8 Os1 56.6(16) . . ?
B10 B8 H8 125.8 . . ?
B4 B8 H8 120.5 . . ?
B9 B8 H8 119.0 . . ?
B3 B8 H8 125.7 . . ?
Os1 B8 H8 131.0 . . ?
B10 B9 B8 57(2) . . ?
B10 B9 Os2 70(2) . . ?
B8 B9 Os2 112(3) . . ?
B10 B9 Os1 111(3) . . ?
B8 B9 Os1 81(2) . . ?
Os2 B9 Os1 81.3(15) . . ?
B10 B9 H9 133.9 . . ?
B8 B9 H9 126.3 . . ?
Os2 B9 H9 120.2 . . ?
Os1 B9 H9 115.4 . . ?
B8 B10 B9 65(2) . . ?
B8 B10 B4 58(2) . . ?
B9 B10 B4 114(3) . . ?
B8 B10 B5 109(3) . . ?
B9 B10 B5 123(3) . . ?
B4 B10 B5 56(2) . . ?
B8 B10 Os2 116(3) . . ?
B9 B10 Os2 67(2) . . ?
B4 B10 Os2 110(3) . . ?
B5 B10 Os2 66(2) . . ?
B8 B10 H10 120.1 . . ?
B9 B10 H10 111.6 . . ?
B4 B10 H10 124.6 . . ?
B5 B10 H10 117.9 . . ?
Os2 B10 H10 115.3 . . ?
B1 Os1 B9 97.7(15) . . ?
B1 Os1 B2 48.8(15) . . ?
B9 Os1 B2 111.0(15) . . ?
B1 Os1 B3 89.0(15) . . ?
B9 Os1 B3 84.6(15) . . ?
B2 Os1 B3 46.9(15) . . ?
B1 Os1 C4 116.6(11) . . ?
B9 Os1 C4 145.5(11) . . ?
B2 Os1 C4 95.8(11) . . ?
B3 Os1 C4 99.5(11) . . ?
B1 Os1 C5 152.4(11) . . ?
B9 Os1 C5 109.9(11) . . ?
B2 Os1 C5 116.4(11) . . ?
B3 Os1 C5 92.5(11) . . ?
C4 Os1 C5 36.17(19) . . ?
B1 Os1 C3 100.5(11) . . ?
B9 Os1 C3 137.6(11) . . ?
B2 Os1 C3 109.9(11) . . ?
B3 Os1 C3 133.5(11) . . ?
C4 Os1 C3 35.85(19) . . ?
C5 Os1 C3 59.6(3) . . ?
B1 Os1 C1 151.5(11) . . ?
B9 Os1 C1 88.4(11) . . ?
B2 Os1 C1 152.0(11) . . ?
B3 Os1 C1 119.4(12) . . ?
C4 Os1 C1 59.6(3) . . ?
C5 Os1 C1 35.68(19) . . ?
C3 Os1 C1 59.0(3) . . ?
B1 Os1 C2 116.7(11) . . ?
B9 Os1 C2 102.6(11) . . ?
B2 Os1 C2 144.6(11) . . ?
B3 Os1 C2 151.6(11) . . ?
C4 Os1 C2 59.2(3) . . ?
C5 Os1 C2 59.1(3) . . ?
C3 Os1 C2 35.23(18) . . ?
C1 Os1 C2 35.14(17) . . ?
B1 Os1 B8 110.1(14) . . ?
B9 Os1 B8 41.2(13) . . ?
B2 Os1 B8 89.6(14) . . ?
B3 Os1 B8 47.9(13) . . ?
C4 Os1 B8 121.7(9) . . ?
C5 Os1 B8 90.8(10) . . ?
C3 Os1 B8 149.4(10) . . ?
C1 Os1 B8 92.7(10) . . ?
C2 Os1 B8 124.3(10) . . ?
B1 Os1 Os2 48.9(10) . . ?
B9 Os1 Os2 48.8(11) . . ?
B2 Os1 Os2 78.2(11) . . ?
B3 Os1 Os2 87.0(11) . . ?
C4 Os1 Os2 164.4(3) . . ?
C5 Os1 Os2 158.6(3) . . ?
C3 Os1 Os2 132.7(3) . . ?
C1 Os1 Os2 129.0(3) . . ?
C2 Os1 Os2 118.6(3) . . ?
B8 Os1 Os2 73.1(9) . . ?
B1 Os2 B9 98.4(15) . . ?
B1 Os2 B10 111.9(16) . . ?
B9 Os2 B10 42.9(14) . . ?
B1 Os2 B5 88.8(15) . . ?
B9 Os2 B5 85.2(15) . . ?
B10 Os2 B5 47.6(15) . . ?
B1 Os2 B6 45.3(14) . . ?
B9 Os2 B6 109.9(15) . . ?
B10 Os2 B6 90.5(16) . . ?
B5 Os2 B6 48.7(15) . . ?
B1 Os2 C14 120.5(11) . . ?
B9 Os2 C14 141.1(11) . . ?
B10 Os2 C14 113.9(12) . . ?
B5 Os2 C14 95.2(11) . . ?
B6 Os2 C14 98.8(11) . . ?
B1 Os2 C13 156.7(11) . . ?
B9 Os2 C13 104.9(11) . . ?
B10 Os2 C13 86.3(12) . . ?
B5 Os2 C13 93.7(11) . . ?
B6 Os2 C13 124.0(11) . . ?
C14 Os2 C13 36.2(2) . . ?
B1 Os2 C15 100.7(11) . . ?
B9 Os2 C15 142.3(11) . . ?
B10 Os2 C15 146.0(12) . . ?
B5 Os2 C15 127.1(12) . . ?
B6 Os2 C15 106.6(12) . . ?
C14 Os2 C15 35.9(2) . . ?
C13 Os2 C15 59.8(3) . . ?
B1 Os2 C12 147.0(11) . . ?
B9 Os2 C12 87.9(11) . . ?
B10 Os2 C12 94.8(12) . . ?
B5 Os2 C12 124.0(11) . . ?
B6 Os2 C12 158.2(11) . . ?
C14 Os2 C12 59.7(3) . . ?
C13 Os2 C12 35.8(2) . . ?
C15 Os2 C12 59.2(3) . . ?
B1 Os2 C11 113.1(11) . . ?
B9 Os2 C11 107.0(11) . . ?
B10 Os2 C11 128.8(12) . . ?
B5 Os2 C11 152.2(11) . . ?
B6 Os2 C11 139.4(12) . . ?
C14 Os2 C11 59.4(3) . . ?
C13 Os2 C11 59.3(3) . . ?
C15 Os2 C11 35.4(2) . . ?
C12 Os2 C11 35.3(2) . . ?
B1 Os2 Os1 48.6(10) . . ?
B9 Os2 Os1 49.9(11) . . ?
B10 Os2 Os1 75.8(11) . . ?
B5 Os2 Os1 87.4(11) . . ?
B6 Os2 Os1 74.7(11) . . ?
C14 Os2 Os1 168.8(4) . . ?
C13 Os2 Os1 154.7(4) . . ?
C15 Os2 Os1 136.4(4) . . ?
C12 Os2 Os1 127.1(4) . . ?
C11 Os2 Os1 119.8(3) . . ?

loop_
_geom_bond_atom_site_label_1
_geom_bond_atom_site_label_2
_geom_bond_distance
_geom_bond_site_symmetry_2
_geom_bond_publ_flag
C1 C2 1.4200 . ?
C1 C5 1.4200 . ?
C1 C6 1.5095 . ?
C1 Os1 2.341(13) . ?
C2 C3 1.4200 . ?
C2 C7 1.5095 . ?
C2 Os1 2.363(13) . ?
C3 C4 1.4200 . ?
C3 C8 1.5095 . ?
C3 Os1 2.328(13) . ?
C4 C5 1.4200 . ?
C4 C9 1.5095 . ?
C4 Os1 2.283(13) . ?
C5 C10 1.5095 . ?
C5 Os1 2.291(13) . ?
C6 H6A 0.9600 . ?
C6 H6B 0.9600 . ?
C6 H6C 0.9600 . ?
C7 H7A 0.9600 . ?
C7 H7B 0.9600 . ?
C7 H7C 0.9600 . ?
C8 H8A 0.9600 . ?
C8 H8B 0.9600 . ?
C8 H8C 0.9600 . ?
C9 H9A 0.9600 . ?
C9 H9B 0.9600 . ?
C9 H9C 0.9600 . ?
C10 H10A 0.9600 . ?
C10 H10B 0.9600 . ?
C10 H10C 0.9600 . ?
C11 C15 1.4200 . ?
C11 C12 1.4200 . ?
C11 C16 1.5095 . ?
C11 Os2 2.353(15) . ?
C12 C13 1.4200 . ?
C12 C17 1.5095 . ?
C12 Os2 2.333(14) . ?
C13 C14 1.4200 . ?
C13 C18 1.5095 . ?
C13 Os2 2.289(15) . ?
C14 C15 1.4200 . ?
C14 C19 1.5095 . ?
C14 Os2 2.282(15) . ?
C15 C20 1.5095 . ?
C15 Os2 2.322(15) . ?
C16 H16A 0.9600 . ?
C16 H16B 0.9600 . ?
C16 H16C 0.9600 . ?
C17 H17A 0.9600 . ?
C17 H17B 0.9600 . ?
C17 H17C 0.9600 . ?
C18 H18A 0.9600 . ?
C18 H18B 0.9600 . ?
C18 H18C 0.9600 . ?
C19 H19A 0.9600 . ?
C19 H19B 0.9600 . ?
C19 H19C 0.9600 . ?
C20 H20A 0.9600 . ?
C20 H20B 0.9600 . ?
C20 H20C 0.9600 . ?
B1 B6 1.69(5) . ?
B1 B2 1.79(5) . ?
B1 Os1 2.14(4) . ?
B1 Os2 2.15(4) . ?
B1 H1 1.1000 . ?
B2 B3 1.76(6) . ?
B2 B7 1.77(6) . ?
B2 B6 1.79(6) . ?
B2 Os1 2.20(4) . ?
B2 H2 1.1000 . ?
B3 B4 1.65(5) . ?
B3 B7 1.73(6) . ?
B3 B8 1.97(6) . ?
B3 Os1 2.22(4) . ?
B3 H3 1.1000 . ?
B4 B8 1.64(5) . ?
B4 B5 1.67(6) . ?
B4 B7 1.73(6) . ?
B4 B10 1.77(6) . ?
B4 H4 1.1000 . ?
B5 B7 1.67(6) . ?
B5 B10 1.77(6) . ?
B5 B6 1.83(6) . ?
B5 Os2 2.20(4) . ?
B5 H5 1.1000 . ?
B6 B7 1.71(6) . ?
B6 Os2 2.24(4) . ?
B6 H6 1.1000 . ?
B7 H7 1.1000 . ?
B8 B10 1.58(5) . ?
B8 B9 1.71(5) . ?
B8 Os1 2.57(4) . ?
B8 H8 1.1000 . ?
B9 B10 1.59(5) . ?
B9 Os2 2.16(4) . ?
B9 Os1 2.19(4) . ?
B9 H9 1.1000 . ?
B10 Os2 2.19(4) . ?
B10 H10 1.1000 . ?
Os1 Os2 2.832(2) . ?

loop_
_geom_torsion_atom_site_label_1
_geom_torsion_atom_site_label_2
_geom_torsion_atom_site_label_3
_geom_torsion_atom_site_label_4
_geom_torsion
_geom_torsion_site_symmetry_1
_geom_torsion_site_symmetry_2
_geom_torsion_site_symmetry_3
_geom_torsion_site_symmetry_4
_geom_torsion_publ_flag
C5 C1 C2 C3 0.0 . . . . ?
C6 C1 C2 C3 180.0 . . . . ?
Os1 C1 C2 C3 -62.1(4) . . . . ?
C5 C1 C2 C7 180.0 . . . . ?
C6 C1 C2 C7 0.0 . . . . ?
Os1 C1 C2 C7 117.9(4) . . . . ?
C5 C1 C2 Os1 62.1(4) . . . . ?
C6 C1 C2 Os1 -117.9(4) . . . . ?
C1 C2 C3 C4 0.0 . . . . ?
C7 C2 C3 C4 180.0 . . . . ?
Os1 C2 C3 C4 -62.4(5) . . . . ?
C1 C2 C3 C8 180.0 . . . . ?
C7 C2 C3 C8 0.0 . . . . ?
Os1 C2 C3 C8 117.6(5) . . . . ?
C1 C2 C3 Os1 62.4(5) . . . . ?
C7 C2 C3 Os1 -117.6(5) . . . . ?
C2 C3 C4 C5 0.0 . . . . ?
C8 C3 C4 C5 180.0 . . . . ?
Os1 C3 C4 C5 -64.6(4) . . . . ?
C2 C3 C4 C9 180.0 . . . . ?
C8 C3 C4 C9 0.0 . . . . ?
Os1 C3 C4 C9 115.4(4) . . . . ?
C2 C3 C4 Os1 64.6(4) . . . . ?
C8 C3 C4 Os1 -115.4(4) . . . . ?
C3 C4 C5 C1 0.0 . . . . ?
C9 C4 C5 C1 180.0 . . . . ?
Os1 C4 C5 C1 -65.6(4) . . . . ?
C3 C4 C5 C10 180.0 . . . . ?
C9 C4 C5 C10 0.0 . . . . ?
Os1 C4 C5 C10 114.4(4) . . . . ?
C3 C4 C5 Os1 65.6(4) . . . . ?
C9 C4 C5 Os1 -114.4(4) . . . . ?
C2 C1 C5 C4 0.0 . . . . ?
C6 C1 C5 C4 180.0 . . . . ?
Os1 C1 C5 C4 64.0(5) . . . . ?
C2 C1 C5 C10 180.0 . . . . ?
C6 C1 C5 C10 0.0 . . . . ?
Os1 C1 C5 C10 -116.0(5) . . . . ?
C2 C1 C5 Os1 -64.0(5) . . . . ?
C6 C1 C5 Os1 116.0(5) . . . . ?
C15 C11 C12 C13 0.0 . . . . ?
C16 C11 C12 C13 180.0 . . . . ?
Os2 C11 C12 C13 -62.2(5) . . . . ?
C15 C11 C12 C17 180.0 . . . . ?
C16 C11 C12 C17 0.0 . . . . ?
Os2 C11 C12 C17 117.8(5) . . . . ?
C15 C11 C12 Os2 62.2(5) . . . . ?
C16 C11 C12 Os2 -117.8(5) . . . . ?
C11 C12 C13 C14 0.0 . . . . ?
C17 C12 C13 C14 180.0 . . . . ?
Os2 C12 C13 C14 -63.9(5) . . . . ?
C11 C12 C13 C18 180.0 . . . . ?
C17 C12 C13 C18 0.0 . . . . ?
Os2 C12 C13 C18 116.1(5) . . . . ?
C11 C12 C13 Os2 63.9(5) . . . . ?
C17 C12 C13 Os2 -116.1(5) . . . . ?
C12 C13 C14 C15 0.0 . . . . ?
C18 C13 C14 C15 180.0 . . . . ?
Os2 C13 C14 C15 -65.4(5) . . . . ?
C12 C13 C14 C19 180.0 . . . . ?
C18 C13 C14 C19 0.0 . . . . ?
Os2 C13 C14 C19 114.6(5) . . . . ?
C12 C13 C14 Os2 65.4(5) . . . . ?
C18 C13 C14 Os2 -114.6(5) . . . . ?
C12 C11 C15 C14 0.0 . . . . ?
C16 C11 C15 C14 180.0 . . . . ?
Os2 C11 C15 C14 62.5(5) . . . . ?
C12 C11 C15 C20 180.0 . . . . ?
C16 C11 C15 C20 0.0 . . . . ?
Os2 C11 C15 C20 -117.5(5) . . . . ?
C12 C11 C15 Os2 -62.5(5) . . . . ?
C16 C11 C15 Os2 117.5(5) . . . . ?
C13 C14 C15 C11 0.0 . . . . ?
C19 C14 C15 C11 180.0 . . . . ?
Os2 C14 C15 C11 -64.4(5) . . . . ?
C13 C14 C15 C20 180.0 . . . . ?
C19 C14 C15 C20 0.0 . . . . ?
Os2 C14 C15 C20 115.6(5) . . . . ?
C13 C14 C15 Os2 64.4(5) . . . . ?
C19 C14 C15 Os2 -115.6(5) . . . . ?
B6 B1 B2 B3 -87(3) . . . . ?
Os1 B1 B2 B3 40(3) . . . . ?
Os2 B1 B2 B3 -33(4) . . . . ?
B6 B1 B2 B7 -23(3) . . . . ?
Os1 B1 B2 B7 104(3) . . . . ?
Os2 B1 B2 B7 31(3) . . . . ?
Os1 B1 B2 B6 127(3) . . . . ?
Os2 B1 B2 B6 54(2) . . . . ?
B6 B1 B2 Os1 -127(3) . . . . ?
Os2 B1 B2 Os1 -73.2(17) . . . . ?
B7 B2 B3 B4 -29(3) . . . . ?
B6 B2 B3 B4 9(4) . . . . ?
B1 B2 B3 B4 67(4) . . . . ?
Os1 B2 B3 B4 106(3) . . . . ?
B6 B2 B3 B7 38(3) . . . . ?
B1 B2 B3 B7 96(3) . . . . ?
Os1 B2 B3 B7 135(2) . . . . ?
B7 B2 B3 B8 -91(4) . . . . ?
B6 B2 B3 B8 -54(4) . . . . ?
B1 B2 B3 B8 5(5) . . . . ?
Os1 B2 B3 B8 44(3) . . . . ?
B7 B2 B3 Os1 -135(2) . . . . ?
B6 B2 B3 Os1 -98(2) . . . . ?
B1 B2 B3 Os1 -39(2) . . . . ?
B7 B3 B4 B8 -150(3) . . . . ?
B2 B3 B4 B8 -121(3) . . . . ?
Os1 B3 B4 B8 -47(3) . . . . ?
B7 B3 B4 B5 -42(3) . . . . ?
B2 B3 B4 B5 -13(4) . . . . ?
B8 B3 B4 B5 108(3) . . . . ?
Os1 B3 B4 B5 61(3) . . . . ?
B2 B3 B4 B7 29(3) . . . . ?
B8 B3 B4 B7 150(3) . . . . ?
Os1 B3 B4 B7 103(3) . . . . ?
B7 B3 B4 B10 -107(3) . . . . ?
B2 B3 B4 B10 -78(4) . . . . ?
B8 B3 B4 B10 44(3) . . . . ?
Os1 B3 B4 B10 -4(4) . . . . ?
B8 B4 B5 B7 121(4) . . . . ?
B3 B4 B5 B7 43(3) . . . . ?
B10 B4 B5 B7 147(3) . . . . ?
B8 B4 B5 B10 -26(3) . . . . ?
B3 B4 B5 B10 -103(3) . . . . ?
B7 B4 B5 B10 -147(3) . . . . ?
B8 B4 B5 B6 90(4) . . . . ?
B3 B4 B5 B6 12(4) . . . . ?
B7 B4 B5 B6 -31(3) . . . . ?
B10 B4 B5 B6 116(3) . . . . ?
B8 B4 B5 Os2 16(4) . . . . ?
B3 B4 B5 Os2 -61(3) . . . . ?
B7 B4 B5 Os2 -105(3) . . . . ?
B10 B4 B5 Os2 42(3) . . . . ?
B2 B1 B6 B7 25(3) . . . . ?
Os1 B1 B6 B7 -25(4) . . . . ?
Os2 B1 B6 B7 -100(3) . . . . ?
Os1 B1 B6 B2 -51(2) . . . . ?
Os2 B1 B6 B2 -125(2) . . . . ?
B2 B1 B6 B5 90(3) . . . . ?
Os1 B1 B6 B5 40(4) . . . . ?
Os2 B1 B6 B5 -35(3) . . . . ?
B2 B1 B6 Os2 125(2) . . . . ?
Os1 B1 B6 Os2 74.7(17) . . . . ?
B3 B2 B6 B1 116(3) . . . . ?
B7 B2 B6 B1 154(3) . . . . ?
Os1 B2 B6 B1 47(2) . . . . ?
B3 B2 B6 B7 -38(3) . . . . ?
B1 B2 B6 B7 -154(3) . . . . ?
Os1 B2 B6 B7 -107(3) . . . . ?
B3 B2 B6 B5 0(3) . . . . ?
B7 B2 B6 B5 38(3) . . . . ?
B1 B2 B6 B5 -116(3) . . . . ?
Os1 B2 B6 B5 -69(3) . . . . ?
B3 B2 B6 Os2 66(3) . . . . ?
B7 B2 B6 Os2 104(3) . . . . ?
B1 B2 B6 Os2 -50(2) . . . . ?
Os1 B2 B6 Os2 -3(3) . . . . ?
B7 B5 B6 B1 -105(4) . . . . ?
B4 B5 B6 B1 -72(4) . . . . ?
B10 B5 B6 B1 -3(5) . . . . ?
Os2 B5 B6 B1 35(3) . . . . ?
B4 B5 B6 B7 33(3) . . . . ?
B10 B5 B6 B7 102(4) . . . . ?
Os2 B5 B6 B7 140(3) . . . . ?
B7 B5 B6 B2 -40(3) . . . . ?
B4 B5 B6 B2 -7(4) . . . . ?
B10 B5 B6 B2 62(4) . . . . ?
Os2 B5 B6 B2 100(2) . . . . ?
B7 B5 B6 Os2 -140(3) . . . . ?
B4 B5 B6 Os2 -108(3) . . . . ?
B10 B5 B6 Os2 -38(3) . . . . ?
B4 B5 B7 B6 -146(3) . . . . ?
B10 B5 B7 B6 -113(3) . . . . ?
Os2 B5 B7 B6 -40(3) . . . . ?
B4 B5 B7 B3 -40(3) . . . . ?
B10 B5 B7 B3 -8(4) . . . . ?
B6 B5 B7 B3 105(3) . . . . ?
Os2 B5 B7 B3 65(3) . . . . ?
B10 B5 B7 B4 32(3) . . . . ?
B6 B5 B7 B4 146(3) . . . . ?
Os2 B5 B7 B4 106(3) . . . . ?
B4 B5 B7 B2 -103(3) . . . . ?
B10 B5 B7 B2 -70(4) . . . . ?
B6 B5 B7 B2 43(3) . . . . ?
Os2 B5 B7 B2 3(4) . . . . ?
B1 B6 B7 B5 109(4) . . . . ?
B2 B6 B7 B5 134(3) . . . . ?
Os2 B6 B7 B5 38(2) . . . . ?
B1 B6 B7 B3 15(5) . . . . ?
B2 B6 B7 B3 40(3) . . . . ?
B5 B6 B7 B3 -94(3) . . . . ?
Os2 B6 B7 B3 -56(3) . . . . ?
B1 B6 B7 B4 76(4) . . . . ?
B2 B6 B7 B4 102(3) . . . . ?
B5 B6 B7 B4 -32(3) . . . . ?
Os2 B6 B7 B4 5(4) . . . . ?
B1 B6 B7 B2 -26(3) . . . . ?
B5 B6 B7 B2 -134(3) . . . . ?
Os2 B6 B7 B2 -97(3) . . . . ?
B4 B3 B7 B5 41(3) . . . . ?
B2 B3 B7 B5 -109(3) . . . . ?
B8 B3 B7 B5 16(4) . . . . ?
Os1 B3 B7 B5 -65(3) . . . . ?
B4 B3 B7 B6 109(3) . . . . ?
B2 B3 B7 B6 -41(3) . . . . ?
B8 B3 B7 B6 84(3) . . . . ?
Os1 B3 B7 B6 3(4) . . . . ?
B2 B3 B7 B4 -150(3) . . . . ?
B8 B3 B7 B4 -25(3) . . . . ?
Os1 B3 B7 B4 -107(3) . . . . ?
B4 B3 B7 B2 150(3) . . . . ?
B8 B3 B7 B2 125(3) . . . . ?
Os1 B3 B7 B2 44(2) . . . . ?
B8 B4 B7 B5 -94(4) . . . . ?
B3 B4 B7 B5 -131(3) . . . . ?
B10 B4 B7 B5 -32(3) . . . . ?
B8 B4 B7 B6 -59(5) . . . . ?
B3 B4 B7 B6 -96(3) . . . . ?
B5 B4 B7 B6 35(3) . . . . ?
B10 B4 B7 B6 3(4) . . . . ?
B8 B4 B7 B3 36(4) . . . . ?
B5 B4 B7 B3 131(3) . . . . ?
B10 B4 B7 B3 99(3) . . . . ?
B8 B4 B7 B2 9(5) . . . . ?
B3 B4 B7 B2 -27(3) . . . . ?
B5 B4 B7 B2 103(3) . . . . ?
B10 B4 B7 B2 71(4) . . . . ?
B3 B2 B7 B5 90(3) . . . . ?
B6 B2 B7 B5 -45(3) . . . . ?
B1 B2 B7 B5 -22(4) . . . . ?
Os1 B2 B7 B5 46(4) . . . . ?
B3 B2 B7 B6 135(3) . . . . ?
B1 B2 B7 B6 23(3) . . . . ?
Os1 B2 B7 B6 91(3) . . . . ?
B6 B2 B7 B3 -135(3) . . . . ?
B1 B2 B7 B3 -112(3) . . . . ?
Os1 B2 B7 B3 -44(2) . . . . ?
B3 B2 B7 B4 26(3) . . . . ?
B6 B2 B7 B4 -109(3) . . . . ?
B1 B2 B7 B4 -86(4) . . . . ?
Os1 B2 B7 B4 -17(4) . . . . ?
B3 B4 B8 B10 127(3) . . . . ?
B5 B4 B8 B10 28(3) . . . . ?
B7 B4 B8 B10 94(4) . . . . ?
B3 B4 B8 B9 94(3) . . . . ?
B5 B4 B8 B9 -5(4) . . . . ?
B7 B4 B8 B9 61(5) . . . . ?
B10 B4 B8 B9 -33(3) . . . . ?
B5 B4 B8 B3 -99(4) . . . . ?
B7 B4 B8 B3 -33(3) . . . . ?
B10 B4 B8 B3 -127(3) . . . . ?
B3 B4 B8 Os1 36(2) . . . . ?
B5 B4 B8 Os1 -63(3) . . . . ?
B7 B4 B8 Os1 3(4) . . . . ?
B10 B4 B8 Os1 -91(3) . . . . ?
B4 B8 B9 B10 36(3) . . . . ?
B3 B8 B9 B10 93(3) . . . . ?
Os1 B8 B9 B10 121(3) . . . . ?
B10 B8 B9 Os2 -45(3) . . . . ?
B4 B8 B9 Os2 -8(4) . . . . ?
B3 B8 B9 Os2 49(3) . . . . ?
Os1 B8 B9 Os2 76.8(19) . . . . ?
B10 B8 B9 Os1 -121(3) . . . . ?
B4 B8 B9 Os1 -85(3) . . . . ?
B3 B8 B9 Os1 -28(2) . . . . ?
B4 B8 B10 B9 -144(3) . . . . ?
B3 B8 B10 B9 -103(3) . . . . ?
Os1 B8 B10 B9 -46(2) . . . . ?
B9 B8 B10 B4 144(3) . . . . ?
B3 B8 B10 B4 41(2) . . . . ?
Os1 B8 B10 B4 98(2) . . . . ?
B4 B8 B10 B5 -26(3) . . . . ?
B9 B8 B10 B5 118(4) . . . . ?
B3 B8 B10 B5 15(3) . . . . ?
Os1 B8 B10 B5 72(3) . . . . ?
B4 B8 B10 Os2 -98(3) . . . . ?
B9 B8 B10 Os2 45(3) . . . . ?
B3 B8 B10 Os2 -58(3) . . . . ?
Os1 B8 B10 Os2 -1(3) . . . . ?
Os2 B9 B10 B8 136(3) . . . . ?
Os1 B9 B10 B8 64(3) . . . . ?
B8 B9 B10 B4 -33(3) . . . . ?
Os2 B9 B10 B4 103(3) . . . . ?
Os1 B9 B10 B4 31(4) . . . . ?
B8 B9 B10 B5 -98(4) . . . . ?
Os2 B9 B10 B5 39(3) . . . . ?
Os1 B9 B10 B5 -33(4) . . . . ?
B8 B9 B10 Os2 -136(3) . . . . ?
Os1 B9 B10 Os2 -71.9(18) . . . . ?
B3 B4 B10 B8 -54(3) . . . . ?
B5 B4 B10 B8 -150(4) . . . . ?
B7 B4 B10 B8 -119(4) . . . . ?
B8 B4 B10 B9 36(3) . . . . ?
B3 B4 B10 B9 -18(5) . . . . ?
B5 B4 B10 B9 -114(4) . . . . ?
B7 B4 B10 B9 -84(4) . . . . ?
B8 B4 B10 B5 150(4) . . . . ?
B3 B4 B10 B5 96(4) . . . . ?
B7 B4 B10 B5 31(3) . . . . ?
B8 B4 B10 Os2 109(3) . . . . ?
B3 B4 B10 Os2 56(4) . . . . ?
B5 B4 B10 Os2 -41(2) . . . . ?
B7 B4 B10 Os2 -10(4) . . . . ?
B7 B5 B10 B8 -6(4) . . . . ?
B4 B5 B10 B8 27(3) . . . . ?
B6 B5 B10 B8 -73(4) . . . . ?
Os2 B5 B10 B8 -111(3) . . . . ?
B7 B5 B10 B9 67(4) . . . . ?
B4 B5 B10 B9 99(4) . . . . ?
B6 B5 B10 B9 0(5) . . . . ?
Os2 B5 B10 B9 -39(3) . . . . ?
B7 B5 B10 B4 -33(3) . . . . ?
B6 B5 B10 B4 -99(4) . . . . ?
Os2 B5 B10 B4 -138(3) . . . . ?
B7 B5 B10 Os2 105(3) . . . . ?
B4 B5 B10 Os2 138(3) . . . . ?
B6 B5 B10 Os2 39(3) . . . . ?
